data_7232577
loop_
_publ_author_name
'Nemec, Vinko'
'Fotovi\'c, Luka'
'Vitasovi\'c, Toni'
'Cin\<ci\'c, Dominik'

_publ_section_title
;
 Halogen bonding of the aldehyde oxygen atom in cocrystals of aromatic
 aldehydes and 1,4-diiodotetrafluorobenzene
;
_journal_issue 21
_journal_name_full CrystEngComm
_journal_page_first 3251
_journal_paper_doi 10.1039/C9CE00340A
_journal_volume 21
_journal_year 2019
_chemical_formula_moiety '2(C11 H8 O2), C6 F4 I2'
_chemical_formula_sum 'C28 H16 F4 I2 O4'
_chemical_formula_weight 746.21
_space_group_crystal_system monoclinic
_space_group_IT_number 14
_space_group_name_Hall '-P 2yn'
_space_group_name_H-M_alt 'P 1 21/n 1'
_symmetry_space_group_name_Hall '-P 2yn'
_symmetry_space_group_name_H-M 'P 1 21/n 1'
_atom_sites_solution_hydrogens geom
_audit_creation_method SHELXL-2014/7
_audit_update_record
;
2019-03-08 deposited with the CCDC.    2019-04-08 downloaded from the CCDC.
;
_cell_angle_alpha 90
_cell_angle_beta 96.397(7)
_cell_angle_gamma 90
_cell_formula_units_Z 4
_cell_length_a 9.8371(8)
_cell_length_b 12.5539(10)
_cell_length_c 21.3222(15)
_cell_measurement_reflns_used 2984
_cell_measurement_temperature 295
_cell_measurement_theta_max 31.8880
_cell_measurement_theta_min 4.3730
_cell_volume 2616.8(4)
_computing_structure_refinement 'SHELXL-2014/7 (Sheldrick, 2014)'
_diffrn_ambient_temperature 295
_diffrn_detector_area_resol_mean 16.3426
_diffrn_measured_fraction_theta_full 0.994
_diffrn_measured_fraction_theta_max 0.995
_diffrn_measurement_device_type 'Xcalibur, Sapphire3'
_diffrn_radiation_type MoK\a
_diffrn_radiation_wavelength 0.71073
_diffrn_reflns_av_R_equivalents 0.0423
_diffrn_reflns_av_unetI/netI 0.0471
_diffrn_reflns_Laue_measured_fraction_full 0.994
_diffrn_reflns_Laue_measured_fraction_max 0.995
_diffrn_reflns_limit_h_max 12
_diffrn_reflns_limit_h_min -12
_diffrn_reflns_limit_k_max 16
_diffrn_reflns_limit_k_min -15
_diffrn_reflns_limit_l_max 23
_diffrn_reflns_limit_l_min -27
_diffrn_reflns_number 16565
_diffrn_reflns_point_group_measured_fraction_full 0.994
_diffrn_reflns_point_group_measured_fraction_max 0.995
_diffrn_reflns_theta_full 25.242
_diffrn_reflns_theta_max 27.000
_diffrn_reflns_theta_min 4.344
_diffrn_source 'fine-focus sealed X-ray tube'
_exptl_absorpt_coefficient_mu 2.465
_exptl_absorpt_correction_T_max 1.00000
_exptl_absorpt_correction_T_min 0.51299
_exptl_absorpt_correction_type multi-scan
_exptl_absorpt_process_details
;
CrysAlisPro 1.171.38.43 (Rigaku Oxford Diffraction, 2015)
Empirical absorption correction using spherical harmonics,
 implemented in SCALE3 ABSPACK scaling algorithm.
;
_exptl_crystal_colour brown
_exptl_crystal_density_diffrn 1.894
_exptl_crystal_description prism
_exptl_crystal_F_000 1432
_exptl_crystal_size_max 0.50
_exptl_crystal_size_mid 0.25
_exptl_crystal_size_min 0.09
_refine_diff_density_max 1.420
_refine_diff_density_min -0.946
_refine_diff_density_rms 0.099
_refine_ls_extinction_method none
_refine_ls_goodness_of_fit_ref 1.124
_refine_ls_hydrogen_treatment constr
_refine_ls_matrix_type full
_refine_ls_number_parameters 345
_refine_ls_number_reflns 5691
_refine_ls_number_restraints 0
_refine_ls_restrained_S_all 1.124
_refine_ls_R_factor_all 0.0865
_refine_ls_R_factor_gt 0.0603
_refine_ls_shift/su_max 0.000
_refine_ls_shift/su_mean 0.000
_refine_ls_structure_factor_coef Fsqd
_refine_ls_weighting_details 'w=1/[\s^2^(Fo^2^)+(0.0321P)^2^+8.4475P] where P=(Fo^2^+2Fc^2^)/3'
_refine_ls_weighting_scheme calc
_refine_ls_wR_factor_gt 0.1220
_refine_ls_wR_factor_ref 0.1334
_reflns_Friedel_coverage 0.000
_reflns_number_gt 4067
_reflns_number_total 5691
_reflns_threshold_expression 'I > 2\s(I)'
_cod_data_source_file c9ce00340a2.cif
_cod_data_source_block napht_2_14tfib
_cod_depositor_comments 'Adding full bibliography for 7232576--7232580.cif.'
_cod_database_code 7232577
_shelx_shelxl_version_number 2014/7
_shelx_space_group_comment
;
The symmetry employed for this shelxl refinement is uniquely defined
by the following loop, which should always be used as a source of
symmetry information in preference to the above space-group names.
They are only intended as comments.
;

loop_
_space_group_symop_operation_xyz
'x, y, z'
'-x+1/2, y+1/2, -z+1/2'
'-x, -y, -z'
'x-1/2, -y-1/2, z-1/2'

loop_
_atom_site_label
_atom_site_type_symbol
_atom_site_fract_x
_atom_site_fract_y
_atom_site_fract_z
_atom_site_U_iso_or_equiv
_atom_site_adp_type
_atom_site_occupancy
_atom_site_site_symmetry_order
_atom_site_calc_flag
_atom_site_refinement_flags_posn
_atom_site_refinement_flags_adp
I2 I 0.53081(5) 0.70527(4) 0.40803(2) 0.06061(17) Uani 1 1 d . .
I1 I 0.03360(6) 0.71869(5) 0.61543(3) 0.06606(19) Uani 1 1 d . .
F3 F 0.3610(5) 0.5223(3) 0.4680(2) 0.0732(13) Uani 1 1 d . .
F2 F 0.3888(5) 0.8963(3) 0.4744(2) 0.0814(15) Uani 1 1 d . .
F1 F 0.1977(5) 0.9013(3) 0.5528(2) 0.0812(15) Uani 1 1 d . .
F4 F 0.1713(5) 0.5274(4) 0.5462(2) 0.0847(16) Uani 1 1 d . .
O1 O -0.1946(6) 0.9242(4) 0.7619(3) 0.0710(15) Uani 1 1 d . .
H1O H -0.1615 0.8789 0.7404 0.107 Uiso 1 1 calc R U
O2 O -0.1383(6) 0.7356(5) 0.7272(3) 0.0714(16) Uani 1 1 d . .
O4 O 0.6981(6) 0.6871(5) 0.2980(3) 0.0789(18) Uani 1 1 d . .
C26 C 0.3802(6) 0.7106(6) 0.4688(3) 0.0454(15) Uani 1 1 d . .
O3 O 0.7600(8) 0.4987(5) 0.2651(3) 0.095(2) Uani 1 1 d . .
H3O H 0.7244 0.5440 0.2856 0.143 Uiso 1 1 calc R U
C23 C 0.1782(7) 0.7149(6) 0.5520(3) 0.0476(16) Uani 1 1 d . .
C27 C 0.3218(7) 0.6173(5) 0.4883(3) 0.0474(16) Uani 1 1 d . .
C1 C -0.2965(7) 0.7671(5) 0.8000(3) 0.0453(15) Uani 1 1 d . .
C2 C -0.2813(7) 0.8773(6) 0.7983(3) 0.0523(17) Uani 1 1 d . .
C21 C 0.9416(7) 0.7016(5) 0.1818(3) 0.0438(15) Uani 1 1 d . .
C24 C 0.2365(8) 0.8067(6) 0.5318(3) 0.0539(18) Uani 1 1 d . .
C25 C 0.3351(8) 0.8038(6) 0.4917(3) 0.0534(18) Uani 1 1 d . .
C10 C -0.3904(7) 0.7205(6) 0.8408(3) 0.0495(16) Uani 1 1 d . .
C4 C -0.4429(8) 0.9020(6) 0.8728(4) 0.061(2) Uani 1 1 d . .
H4 H -0.4910 0.9469 0.8971 0.074 Uiso 1 1 calc R U
C20 C 0.9585(8) 0.8142(6) 0.1743(4) 0.062(2) Uani 1 1 d . .
H20 H 0.9089 0.8611 0.1967 0.074 Uiso 1 1 calc R U
C28 C 0.2234(7) 0.6201(5) 0.5288(3) 0.0506(17) Uani 1 1 d . .
C12 C 0.8517(8) 0.6566(6) 0.2232(3) 0.0521(17) Uani 1 1 d . .
C11 C -0.2188(8) 0.7020(6) 0.7615(3) 0.0593(19) Uani 1 1 d . .
H11 H -0.2312 0.6286 0.7631 0.071 Uiso 1 1 calc R U
C3 C -0.3556(8) 0.9453(6) 0.8337(4) 0.064(2) Uani 1 1 d . .
H3A H -0.3461 1.0188 0.8308 0.077 Uiso 1 1 calc R U
C22 C 0.7760(8) 0.7194(7) 0.2624(4) 0.064(2) Uani 1 1 d . .
H22 H 0.7877 0.7928 0.2606 0.076 Uiso 1 1 calc R U
C17 C 1.1092(9) 0.6761(8) 0.1057(4) 0.071(2) Uani 1 1 d . .
H17 H 1.1598 0.6309 0.0826 0.086 Uiso 1 1 calc R U
C16 C 1.0180(8) 0.6331(6) 0.1468(3) 0.0588(19) Uani 1 1 d . .
C5 C -0.4613(7) 0.7911(6) 0.8768(3) 0.0522(17) Uani 1 1 d . .
C19 C 1.0445(8) 0.8529(7) 0.1354(4) 0.069(2) Uani 1 1 d . .
H19 H 1.0542 0.9262 0.1312 0.083 Uiso 1 1 calc R U
C9 C -0.4123(9) 0.6121(7) 0.8460(4) 0.070(2) Uani 1 1 d . .
H9 H -0.3665 0.5642 0.8225 0.084 Uiso 1 1 calc R U
C6 C -0.5524(9) 0.7494(7) 0.9165(4) 0.069(2) Uani 1 1 d . .
H6 H -0.5994 0.7956 0.9406 0.083 Uiso 1 1 calc R U
C13 C 0.8438(9) 0.5465(6) 0.2275(4) 0.063(2) Uani 1 1 d . .
C15 C 1.0029(9) 0.5238(7) 0.1530(4) 0.073(2) Uani 1 1 d . .
H15 H 1.0535 0.4790 0.1298 0.088 Uiso 1 1 calc R U
C18 C 1.1212(9) 0.7829(9) 0.1005(4) 0.076(3) Uani 1 1 d . .
H18 H 1.1805 0.8110 0.0737 0.092 Uiso 1 1 calc R U
C7 C -0.5734(10) 0.6429(8) 0.9206(4) 0.088(3) Uani 1 1 d . .
H7 H -0.6354 0.6163 0.9465 0.105 Uiso 1 1 calc R U
C14 C 0.9170(10) 0.4793(7) 0.1917(4) 0.081(3) Uani 1 1 d . .
H14 H 0.9077 0.4057 0.1941 0.097 Uiso 1 1 calc R U
C8 C -0.5027(11) 0.5758(7) 0.8863(5) 0.092(3) Uani 1 1 d . .
H8 H -0.5155 0.5028 0.8900 0.111 Uiso 1 1 calc R U

loop_
_atom_site_aniso_label
_atom_site_aniso_U_11
_atom_site_aniso_U_22
_atom_site_aniso_U_33
_atom_site_aniso_U_23
_atom_site_aniso_U_13
_atom_site_aniso_U_12
I2 0.0505(3) 0.0767(4) 0.0597(3) 0.0048(2) 0.0284(2) 0.0027(3)
I1 0.0624(3) 0.0706(4) 0.0726(3) -0.0044(3) 0.0405(3) -0.0029(3)
F3 0.081(3) 0.057(3) 0.089(3) -0.008(2) 0.043(3) 0.008(2)
F2 0.105(4) 0.046(3) 0.104(4) -0.001(2) 0.060(3) -0.016(3)
F1 0.103(4) 0.046(3) 0.105(4) -0.011(2) 0.059(3) 0.003(3)
F4 0.099(4) 0.056(3) 0.112(4) 0.005(2) 0.065(3) -0.009(3)
O1 0.076(4) 0.064(3) 0.078(4) 0.013(3) 0.032(3) -0.012(3)
O2 0.070(4) 0.084(4) 0.067(3) -0.008(3) 0.034(3) -0.001(3)
O4 0.078(4) 0.087(4) 0.081(4) -0.008(3) 0.047(3) -0.001(3)
C26 0.034(3) 0.060(4) 0.045(3) 0.002(3) 0.014(3) 0.001(3)
O3 0.113(6) 0.074(4) 0.111(5) 0.007(4) 0.060(4) -0.019(4)
C23 0.047(4) 0.050(4) 0.048(4) 0.001(3) 0.018(3) 0.002(3)
C27 0.047(4) 0.045(4) 0.053(4) -0.006(3) 0.018(3) 0.002(3)
C1 0.038(3) 0.051(4) 0.047(4) -0.004(3) 0.010(3) 0.000(3)
C2 0.050(4) 0.056(4) 0.052(4) 0.007(3) 0.013(3) 0.004(3)
C21 0.044(4) 0.039(4) 0.050(4) 0.003(3) 0.010(3) 0.005(3)
C24 0.057(4) 0.051(4) 0.057(4) -0.009(3) 0.022(4) 0.001(3)
C25 0.057(4) 0.053(4) 0.054(4) 0.002(3) 0.021(3) -0.008(4)
C10 0.054(4) 0.048(4) 0.049(4) 0.002(3) 0.015(3) -0.003(3)
C4 0.063(5) 0.053(5) 0.072(5) -0.003(4) 0.024(4) 0.019(4)
C20 0.069(5) 0.044(4) 0.074(5) 0.012(4) 0.013(4) 0.005(4)
C28 0.050(4) 0.044(4) 0.061(4) 0.003(3) 0.020(3) -0.003(3)
C12 0.057(4) 0.049(4) 0.052(4) 0.001(3) 0.012(3) 0.000(3)
C11 0.065(5) 0.057(5) 0.058(4) -0.006(3) 0.014(4) 0.004(4)
C3 0.073(5) 0.042(4) 0.082(5) 0.005(4) 0.025(4) 0.006(4)
C22 0.059(5) 0.069(5) 0.066(5) 0.003(4) 0.019(4) 0.006(4)
C17 0.059(5) 0.103(7) 0.055(5) 0.003(4) 0.019(4) -0.003(5)
C16 0.062(5) 0.063(5) 0.052(4) -0.003(3) 0.007(4) 0.002(4)
C5 0.046(4) 0.062(5) 0.051(4) -0.005(3) 0.014(3) 0.001(4)
C19 0.064(5) 0.060(5) 0.083(6) 0.016(4) 0.007(4) -0.015(4)
C9 0.071(6) 0.065(5) 0.080(6) -0.007(4) 0.030(5) -0.008(4)
C6 0.065(5) 0.073(6) 0.075(5) -0.003(4) 0.029(4) -0.007(4)
C13 0.070(5) 0.051(5) 0.073(5) -0.001(4) 0.030(4) -0.009(4)
C15 0.083(6) 0.063(6) 0.077(6) -0.017(4) 0.025(5) 0.003(5)
C18 0.057(5) 0.112(8) 0.062(5) 0.011(5) 0.017(4) -0.003(5)
C7 0.103(8) 0.086(7) 0.083(6) 0.000(5) 0.054(6) -0.028(6)
C14 0.103(8) 0.051(5) 0.096(7) -0.008(4) 0.040(6) -0.006(5)
C8 0.122(9) 0.050(5) 0.112(8) 0.002(5) 0.045(7) -0.031(5)

loop_
_atom_type_symbol
_atom_type_description
_atom_type_scat_dispersion_real
_atom_type_scat_dispersion_imag
_atom_type_scat_source
C C 0.0033 0.0016 'International Tables Vol C Tables 4.2.6.8 and 6.1.1.4'
H H 0.0000 0.0000 'International Tables Vol C Tables 4.2.6.8 and 6.1.1.4'
O O 0.0106 0.0060 'International Tables Vol C Tables 4.2.6.8 and 6.1.1.4'
F F 0.0171 0.0103 'International Tables Vol C Tables 4.2.6.8 and 6.1.1.4'
I I -0.4742 1.8119 'International Tables Vol C Tables 4.2.6.8 and 6.1.1.4'

loop_
_geom_angle_atom_site_label_1
_geom_angle_atom_site_label_2
_geom_angle_atom_site_label_3
_geom_angle
C2 O1 H1O 109.5
C25 C26 C27 117.1(6)
C25 C26 I2 122.4(5)
C27 C26 I2 120.6(5)
C13 O3 H3O 109.5
C24 C23 C28 116.6(6)
C24 C23 I1 121.7(5)
C28 C23 I1 121.7(5)
F3 C27 C28 118.4(6)
F3 C27 C26 120.6(6)
C28 C27 C26 120.9(6)
C2 C1 C11 119.0(6)
C2 C1 C10 119.4(6)
C11 C1 C10 121.6(7)
O1 C2 C1 121.7(6)
O1 C2 C3 116.4(7)
C1 C2 C3 121.9(6)
C16 C21 C12 119.2(6)
C16 C21 C20 117.8(6)
C12 C21 C20 123.0(6)
F1 C24 C25 118.9(6)
F1 C24 C23 119.5(6)
C25 C24 C23 121.6(6)
F2 C25 C26 119.4(6)
F2 C25 C24 118.5(6)
C26 C25 C24 122.1(6)
C9 C10 C5 119.0(6)
C9 C10 C1 123.8(6)
C5 C10 C1 117.2(6)
C3 C4 C5 121.4(7)
C3 C4 H4 119.3
C5 C4 H4 119.3
C19 C20 C21 121.0(7)
C19 C20 H20 119.5
C21 C20 H20 119.5
F4 C28 C27 118.2(6)
F4 C28 C23 120.1(6)
C27 C28 C23 121.7(6)
C13 C12 C22 118.5(7)
C13 C12 C21 118.4(6)
C22 C12 C21 122.9(7)
O2 C11 C1 124.8(7)
O2 C11 H11 117.6
C1 C11 H11 117.6
C4 C3 C2 119.1(7)
C4 C3 H3A 120.5
C2 C3 H3A 120.5
O4 C22 C12 126.5(8)
O4 C22 H22 116.7
C12 C22 H22 116.7
C18 C17 C16 119.4(8)
C18 C17 H17 120.3
C16 C17 H17 120.3
C15 C16 C21 118.9(7)
C15 C16 C17 120.8(8)
C21 C16 C17 120.2(8)
C6 C5 C10 118.9(7)
C6 C5 C4 120.1(7)
C10 C5 C4 121.0(6)
C20 C19 C18 120.6(8)
C20 C19 H19 119.7
C18 C19 H19 119.7
C8 C9 C10 119.4(8)
C8 C9 H9 120.3
C10 C9 H9 120.3
C7 C6 C5 121.2(8)
C7 C6 H6 119.4
C5 C6 H6 119.4
O3 C13 C12 121.5(7)
O3 C13 C14 116.3(7)
C12 C13 C14 122.1(7)
C14 C15 C16 122.8(8)
C14 C15 H15 118.6
C16 C15 H15 118.6
C17 C18 C19 121.0(8)
C17 C18 H18 119.5
C19 C18 H18 119.5
C6 C7 C8 119.1(8)
C6 C7 H7 120.5
C8 C7 H7 120.5
C15 C14 C13 118.5(8)
C15 C14 H14 120.8
C13 C14 H14 120.8
C7 C8 C9 122.4(8)
C7 C8 H8 118.8
C9 C8 H8 118.8

loop_
_geom_bond_atom_site_label_1
_geom_bond_atom_site_label_2
_geom_bond_distance
I2 C26 2.076(6)
I1 C23 2.070(6)
F3 C27 1.342(7)
F2 C25 1.345(8)
F1 C24 1.339(8)
F4 C28 1.340(8)
O1 C2 1.351(8)
O1 H1O 0.8200
O2 C11 1.213(9)
O4 C22 1.207(9)
C26 C25 1.361(9)
C26 C27 1.388(9)
O3 C13 1.353(9)
O3 H3O 0.8200
C23 C24 1.378(9)
C23 C28 1.381(9)
C27 C28 1.367(9)
C1 C2 1.392(10)
C1 C11 1.437(9)
C1 C10 1.460(9)
C2 C3 1.399(10)
C21 C16 1.409(9)
C21 C12 1.433(9)
C21 C20 1.435(9)
C24 C25 1.363(9)
C10 C9 1.383(10)
C10 C5 1.407(9)
C4 C3 1.374(10)
C4 C5 1.407(10)
C4 H4 0.9300
C20 C19 1.341(10)
C20 H20 0.9300
C12 C13 1.388(10)
C12 C22 1.420(10)
C11 H11 0.9300
C3 H3A 0.9300
C22 H22 0.9300
C17 C18 1.353(13)
C17 C16 1.428(10)
C17 H17 0.9300
C16 C15 1.388(11)
C5 C6 1.402(10)
C19 C18 1.420(12)
C19 H19 0.9300
C9 C8 1.380(11)
C9 H9 0.9300
C6 C7 1.356(12)
C6 H6 0.9300
C13 C14 1.390(11)
C15 C14 1.365(11)
C15 H15 0.9300
C18 H18 0.9300
C7 C8 1.358(13)
C7 H7 0.9300
C14 H14 0.9300
C8 H8 0.9300
